data_4033156
loop_
_publ_author_name
'da Silva, Michael J. V.'
'Poletto, Julia'
'Jacomini, Andrey P.'
'Pianoski, Karlos E.'
'Gon\,calves, Davana S'
'Ribeiro, Gessica M.'
'de S Melo, Samara M'
'Back, Davi F.'
'Moura, Sidnei'
'Rosa, Fernanda A.'

_publ_section_title
;
 Unconventional Method for Synthesis of
 3-Carboxyethyl-4-formyl(hydroxy)-5-aryl-N-arylpyrazoles.
;
_journal_issue 23
_journal_name_full 'The Journal of organic chemistry'
_journal_page_first 12590
_journal_page_last 12602
_journal_paper_doi 10.1021/acs.joc.7b02361
_journal_volume 82
_journal_year 2017
_chemical_formula_moiety 'C20 H18 N2 O7'
_chemical_formula_sum 'C20 H18 N2 O7'
_chemical_formula_weight 398.36
_chemical_melting_point ?
_chemical_name_common 'methoxypehnyl amino nitrobenzoyl oxobut enoic acid ethyl'
_chemical_name_systematic
;
 ?
;
_space_group_IT_number 15
_symmetry_cell_setting monoclinic
_symmetry_space_group_name_Hall '-C 2yc'
_symmetry_space_group_name_H-M 'C 1 2/c 1'
_atom_sites_solution_hydrogens geom
_atom_sites_solution_primary direct
_atom_sites_solution_secondary difmap
_audit_conform_dict_location ftp://ftp.iucr.org/pub/cif_core.dic
_audit_conform_dict_name cif_core.dic
_audit_conform_dict_version 2.3
_audit_creation_date 2016-05-31T09:00:34-00:00
_audit_creation_method 'WinGX routine CIF_UPDATE'
_cell_angle_alpha 90.00(3)
_cell_angle_beta 102.59(3)
_cell_angle_gamma 90.00(3)
_cell_formula_units_Z 8
_cell_length_a 30.378(6)
_cell_length_b 6.892(2)
_cell_length_c 17.711(4)
_cell_measurement_reflns_used 9970
_cell_measurement_temperature 100(2)
_cell_measurement_theta_max 27.934
_cell_measurement_theta_min 2.459
_cell_volume 3618.9(16)
_computing_cell_refinement 'SAINT V8.34A (Bruker AXS Inc., 2013)'
_computing_data_collection 'Bruker Instrument Service v4.2.7'
_computing_data_reduction 'SAINT V8.34A (Bruker AXS Inc., 2013)'
_computing_molecular_graphics 'Diamond (version 3.2i; Crystal Impact G'
_computing_structure_refinement 'SHELXL-97 (Sheldrick, 1997)'
_computing_structure_solution 'SHELXL97 (Sheldrick, 1997)'
_diffrn_ambient_temperature 100(2)
_diffrn_detector_area_resol_mean 10.4167
_diffrn_measured_fraction_theta_full 0.998
_diffrn_measured_fraction_theta_max 0.998
_diffrn_measurement_device_type 'Bruker D8 Venture Photon 100 diffractometer'
_diffrn_measurement_method '2\% \f & \w scans'
_diffrn_radiation_monochromator graphite
_diffrn_radiation_type MoK\a
_diffrn_radiation_wavelength 0.71073
_diffrn_reflns_av_R_equivalents 0.0525
_diffrn_reflns_av_unetI/netI 0.0692
_diffrn_reflns_limit_h_max 39
_diffrn_reflns_limit_h_min -40
_diffrn_reflns_limit_k_max 9
_diffrn_reflns_limit_k_min -8
_diffrn_reflns_limit_l_max 23
_diffrn_reflns_limit_l_min -23
_diffrn_reflns_number 13212
_diffrn_reflns_theta_full 27.94
_diffrn_reflns_theta_max 27.94
_diffrn_reflns_theta_min 2.36
_diffrn_source 'micro-focus tube'
_exptl_absorpt_coefficient_mu 0.112
_exptl_absorpt_correction_T_max 0.9789
_exptl_absorpt_correction_T_min 0.9496
_exptl_absorpt_correction_type multi-scan
_exptl_absorpt_process_details
;
SADABS (version 2012/1; Bruker, 2012) was used to perform the numerical
        absorption correction based on the indexed faces of the crystal.
;
_exptl_crystal_colour yellow
_exptl_crystal_density_diffrn 1.462
_exptl_crystal_density_meas ?
_exptl_crystal_density_method 'not measured'
_exptl_crystal_description block
_exptl_crystal_F_000 1664
_exptl_crystal_size_max 0.37
_exptl_crystal_size_mid 0.18
_exptl_crystal_size_min 0.1
_refine_diff_density_max 0.445
_refine_diff_density_min -0.498
_refine_diff_density_rms 0.109
_refine_ls_extinction_coef none
_refine_ls_extinction_method none
_refine_ls_goodness_of_fit_ref 1.067
_refine_ls_hydrogen_treatment constr
_refine_ls_matrix_type full
_refine_ls_number_parameters 262
_refine_ls_number_reflns 4337
_refine_ls_number_restraints 0
_refine_ls_restrained_S_all 1.067
_refine_ls_R_factor_all 0.103
_refine_ls_R_factor_gt 0.0594
_refine_ls_shift/su_max 0
_refine_ls_shift/su_mean 0
_refine_ls_structure_factor_coef Fsqd
_refine_ls_weighting_details 'calc w=1/[\s^2^(Fo^2^)+(0.1591P)^2^+0.0000P] where P=(Fo^2^+2Fc^2^)/3'
_refine_ls_weighting_scheme calc
_refine_ls_wR_factor_gt 0.1674
_refine_ls_wR_factor_ref 0.2425
_reflns_number_gt 2910
_reflns_number_total 4337
_reflns_threshold_expression >2sigma(I)
_cod_data_source_file jo7b02361_si_002.cif
_cod_data_source_block c2c_2g
_cod_depositor_comments
;
The following automatic conversions were performed:

'_chemical_melting_point' value 'none' was changed to '?' - the value
is undefined or not given.

'_exptl_crystal_density_meas' value 'none' was changed to '?' - the
value is perceived as not measured.

Automatic conversion script
Id: cif_fix_values 4973 2017-02-22 13:04:09Z antanas 

 Adding full bibliography for 4033150--4033158.cif.
;
_cod_original_cell_volume 3618.6(15)
_cod_original_sg_symbol_Hall -C2yc
_cod_original_sg_symbol_H-M C2/c
_cod_database_code 4033156

loop_
_symmetry_equiv_pos_as_xyz
'x, y, z'
'-x, y, -z+1/2'
'x+1/2, y+1/2, z'
'-x+1/2, y+1/2, -z+1/2'
'-x, -y, -z'
'x, -y, z-1/2'
'-x+1/2, -y+1/2, -z'
'x+1/2, -y+1/2, z-1/2'

loop_
_atom_site_label
_atom_site_type_symbol
_atom_site_fract_x
_atom_site_fract_y
_atom_site_fract_z
_atom_site_U_iso_or_equiv
_atom_site_adp_type
_atom_site_occupancy
_atom_site_symmetry_multiplicity
_atom_site_calc_flag
_atom_site_refinement_flags
O3 O 0.32495(6) 0.5338(3) 0.44055(11) 0.0178(5) Uani 1 1 d .
O4 O 0.35468(6) 0.7248(3) 0.28662(11) 0.0191(5) Uani 1 1 d .
O25 O 0.09424(6) 0.3770(3) 0.54873(11) 0.0200(5) Uani 1 1 d .
O1 O 0.25232(6) 0.3751(3) 0.18455(11) 0.0199(5) Uani 1 1 d .
O5 O 0.40144(6) 0.5894(3) 0.38994(11) 0.0205(5) Uani 1 1 d .
O12 O 0.47525(7) 0.0729(3) 0.16987(13) 0.0323(6) Uani 1 1 d .
O11 O 0.45550(8) 0.2815(4) 0.07743(14) 0.0344(6) Uani 1 1 d .
N2 N 0.24046(7) 0.4325(3) 0.40829(13) 0.0145(5) Uani 1 1 d .
H2 H 0.2647 0.4723 0.4414 0.017 Uiso 1 1 calc R
N1 N 0.44917(8) 0.1946(4) 0.13472(14) 0.0206(6) Uani 1 1 d .
C11 C 0.33062(8) 0.3269(4) 0.21114(15) 0.0128(6) Uani 1 1 d .
C2 C 0.28745(9) 0.4243(4) 0.31595(16) 0.0145(6) Uani 1 1 d .
C3 C 0.32399(9) 0.5118(4) 0.37047(15) 0.0140(6) Uani 1 1 d .
C14 C 0.40788(9) 0.2382(4) 0.16181(16) 0.0152(6) Uani 1 1 d .
C12 C 0.33418(9) 0.3721(4) 0.13592(15) 0.0145(6) Uani 1 1 d .
H12 H 0.3095 0.4316 0.1016 0.017 Uiso 1 1 calc R
C22 C 0.20098(9) 0.4173(4) 0.43849(15) 0.0129(6) Uani 1 1 d .
C26 C 0.16824(9) 0.4704(4) 0.54925(16) 0.0155(6) Uani 1 1 d .
H26 H 0.1707 0.5163 0.6006 0.019 Uiso 1 1 calc R
C1 C 0.28769(9) 0.3788(4) 0.23519(16) 0.0144(6) Uani 1 1 d .
C4 C 0.36181(9) 0.6170(4) 0.34198(15) 0.0149(6) Uani 1 1 d .
C13 C 0.37312(9) 0.3315(4) 0.11044(16) 0.0159(6) Uani 1 1 d .
H13 H 0.376 0.366 0.0598 0.019 Uiso 1 1 calc R
C23 C 0.16073(9) 0.3401(4) 0.39723(16) 0.0152(6) Uani 1 1 d .
H23 H 0.1582 0.2975 0.3454 0.018 Uiso 1 1 calc R
C25 C 0.12763(9) 0.3887(4) 0.50820(16) 0.0148(6) Uani 1 1 d .
C21 C 0.24613(9) 0.3958(4) 0.33811(16) 0.0146(6) Uani 1 1 d .
H21 H 0.2212 0.348 0.3007 0.018 Uiso 1 1 calc R
C27 C 0.20442(9) 0.4834(4) 0.51440(16) 0.0156(6) Uani 1 1 d .
H27 H 0.232 0.5376 0.5421 0.019 Uiso 1 1 calc R
C24 C 0.12408(9) 0.3255(4) 0.43235(16) 0.0156(6) Uani 1 1 d .
H24 H 0.0965 0.2721 0.4044 0.019 Uiso 1 1 calc R
C16 C 0.36643(9) 0.2303(4) 0.26125(16) 0.0152(6) Uani 1 1 d .
H16 H 0.364 0.1976 0.3123 0.018 Uiso 1 1 calc R
C15 C 0.40508(9) 0.1833(4) 0.23567(16) 0.0172(6) Uani 1 1 d .
H15 H 0.4291 0.1149 0.2682 0.021 Uiso 1 1 calc R
C5 C 0.43890(10) 0.7103(5) 0.37727(18) 0.0239(7) Uani 1 1 d .
H5A H 0.4619 0.7207 0.4262 0.029 Uiso 1 1 calc R
H5B H 0.4276 0.8425 0.3621 0.029 Uiso 1 1 calc R
C28 C 0.05252(9) 0.2901(5) 0.51009(18) 0.0235(7) Uani 1 1 d .
H28A H 0.0314 0.2894 0.5448 0.035 Uiso 1 1 calc R
H28B H 0.058 0.1566 0.4955 0.035 Uiso 1 1 calc R
H28C H 0.0395 0.365 0.4635 0.035 Uiso 1 1 calc R
C6 C 0.46036(10) 0.6282(5) 0.31562(19) 0.0304(8) Uani 1 1 d .
H6A H 0.4851 0.7128 0.3088 0.046 Uiso 1 1 calc R
H6B H 0.4378 0.6198 0.2668 0.046 Uiso 1 1 calc R
H6C H 0.4722 0.4984 0.331 0.046 Uiso 1 1 calc R

loop_
_atom_site_aniso_label
_atom_site_aniso_U_11
_atom_site_aniso_U_22
_atom_site_aniso_U_33
_atom_site_aniso_U_23
_atom_site_aniso_U_13
_atom_site_aniso_U_12
O3 0.0242(10) 0.0202(10) 0.0106(10) -0.0005(8) 0.0072(8) -0.0019(8)
O4 0.0257(11) 0.0167(10) 0.0168(11) 0.0021(8) 0.0087(8) -0.0001(8)
O25 0.0185(10) 0.0267(11) 0.0177(11) -0.0014(9) 0.0100(8) -0.0035(8)
O1 0.0207(10) 0.0273(11) 0.0122(10) 0.0011(9) 0.0046(8) 0.0001(8)
O5 0.0182(10) 0.0260(11) 0.0175(11) 0.0065(9) 0.0040(8) -0.0037(8)
O12 0.0278(12) 0.0440(14) 0.0262(13) 0.0028(11) 0.0086(10) 0.0187(10)
O11 0.0343(13) 0.0477(15) 0.0288(13) 0.0100(11) 0.0234(11) 0.0065(10)
N2 0.0159(11) 0.0161(12) 0.0127(12) 0.0008(9) 0.0057(9) 0.0025(8)
N1 0.0226(12) 0.0240(13) 0.0179(13) -0.0043(11) 0.0101(10) 0.0011(10)
C11 0.0159(13) 0.0111(12) 0.0127(13) -0.0016(10) 0.0059(10) -0.0013(9)
C2 0.0206(13) 0.0109(13) 0.0142(14) -0.0005(11) 0.0085(11) 0.0006(10)
C3 0.0207(13) 0.0120(13) 0.0102(13) 0.0018(11) 0.0056(10) 0.0029(10)
C14 0.0160(13) 0.0157(13) 0.0159(14) -0.0024(11) 0.0079(11) -0.0004(10)
C12 0.0178(13) 0.0132(13) 0.0123(14) 0.0012(11) 0.0030(10) 0.0003(10)
C22 0.0169(12) 0.0122(13) 0.0113(13) 0.0006(10) 0.0068(10) 0.0016(9)
C26 0.0238(14) 0.0139(13) 0.0105(13) -0.0012(11) 0.0071(11) 0.0013(10)
C1 0.0191(13) 0.0118(13) 0.0129(14) 0.0033(11) 0.0050(11) -0.0005(10)
C4 0.0187(13) 0.0148(13) 0.0117(14) -0.0023(11) 0.0043(11) -0.0009(10)
C13 0.0208(14) 0.0147(13) 0.0129(14) -0.0029(11) 0.0054(11) -0.0026(10)
C23 0.0231(14) 0.0135(13) 0.0103(13) -0.0004(11) 0.0067(11) 0.0017(10)
C25 0.0169(13) 0.0129(13) 0.0169(14) 0.0034(11) 0.0086(11) 0.0017(10)
C21 0.0218(14) 0.0111(13) 0.0126(13) 0.0018(11) 0.0073(11) 0.0020(10)
C27 0.0198(13) 0.0145(13) 0.0128(14) -0.0005(11) 0.0045(10) -0.0012(10)
C24 0.0195(13) 0.0139(13) 0.0134(14) -0.0006(11) 0.0035(11) -0.0017(10)
C16 0.0244(14) 0.0127(13) 0.0093(13) 0.0014(11) 0.0055(11) 0.0016(10)
C15 0.0218(14) 0.0159(13) 0.0152(14) 0.0001(11) 0.0067(11) 0.0016(10)
C5 0.0224(15) 0.0299(17) 0.0216(16) -0.0024(14) 0.0099(12) -0.0110(12)
C28 0.0172(14) 0.0295(17) 0.0268(17) 0.0053(14) 0.0114(12) -0.0026(11)
C6 0.0233(16) 0.0356(19) 0.036(2) -0.0073(16) 0.0142(14) -0.0076(13)

loop_
_atom_type_symbol
_atom_type_description
_atom_type_scat_dispersion_real
_atom_type_scat_dispersion_imag
_atom_type_scat_source
C C 0.0033 0.0016 'International Tables Vol C Tables 4.2.6.8 and 6.1.1.4'
H H 0 0 'International Tables Vol C Tables 4.2.6.8 and 6.1.1.4'
N N 0.0061 0.0033 'International Tables Vol C Tables 4.2.6.8 and 6.1.1.4'
O O 0.0106 0.006 'International Tables Vol C Tables 4.2.6.8 and 6.1.1.4'

loop_
_geom_angle_atom_site_label_1
_geom_angle_atom_site_label_2
_geom_angle_atom_site_label_3
_geom_angle
C25 O25 C28 117.0(2)
C4 O5 C5 116.5(2)
C21 N2 C22 129.6(2)
O12 N1 O11 123.5(3)
O12 N1 C14 118.5(2)
O11 N1 C14 118.0(2)
C12 C11 C16 119.7(2)
C12 C11 C1 118.1(2)
C16 C11 C1 122.1(2)
C21 C2 C3 118.5(2)
C21 C2 C1 115.9(2)
C3 C2 C1 125.3(2)
O3 C3 C2 124.7(2)
O3 C3 C4 114.4(2)
C2 C3 C4 120.1(2)
C15 C14 C13 123.4(3)
C15 C14 N1 119.1(2)
C13 C14 N1 117.5(2)
C13 C12 C11 121.1(2)
C23 C22 C27 120.2(2)
C23 C22 N2 123.4(2)
C27 C22 N2 116.4(2)
C27 C26 C25 119.4(3)
O1 C1 C2 121.5(2)
O1 C1 C11 117.3(2)
C2 C1 C11 121.2(2)
O4 C4 O5 125.7(2)
O4 C4 C3 122.8(2)
O5 C4 C3 111.2(2)
C12 C13 C14 117.4(3)
C22 C23 C24 119.4(2)
O25 C25 C24 125.3(2)
O25 C25 C26 114.8(2)
C24 C25 C26 119.9(3)
N2 C21 C2 123.0(3)
C26 C27 C22 120.6(2)
C23 C24 C25 120.4(2)
C15 C16 C11 119.7(3)
C14 C15 C16 118.5(3)
O5 C5 C6 111.9(2)

loop_
_geom_bond_atom_site_label_1
_geom_bond_atom_site_label_2
_geom_bond_distance
O3 C3 1.244(3)
O4 C4 1.211(3)
O25 C25 1.367(3)
O25 C28 1.434(3)
O1 C1 1.241(3)
O5 C4 1.327(3)
O5 C5 1.466(3)
O12 N1 1.227(3)
O11 N1 1.229(3)
N2 C21 1.316(3)
N2 C22 1.420(3)
N1 C14 1.468(4)
C11 C12 1.395(4)
C11 C16 1.412(4)
C11 C1 1.501(4)
C2 C21 1.408(4)
C2 C3 1.435(4)
C2 C1 1.466(4)
C3 C4 1.534(4)
C14 C15 1.382(4)
C14 C13 1.392(4)
C12 C13 1.383(4)
C22 C23 1.387(4)
C22 C27 1.402(4)
C26 C27 1.376(4)
C26 C25 1.406(4)
C23 C24 1.392(4)
C25 C24 1.394(4)
C16 C15 1.386(4)
C5 C6 1.499(4)
